data_7121207
loop_
_publ_author_name
'Heinl, S.'
'Timoshkin, A. Y.'
'M\"uller, J'
'Scheer, M.'

_publ_section_title
;
 Unexpected differences in the reactivity between the phosphorus and
 arsenic derivatives
 [(Cp<sup>BIG</sup>Fe)<sub>2</sub>(\m,\h<sup>4:4</sup>-E<sub>4</sub>)] (E
 = P and As).
;
_journal_issue 18
_journal_name_full 'Chemical communications (Cambridge, England)'
_journal_page_first 2244
_journal_page_last 2247
_journal_paper_doi 10.1039/c7cc09730a
_journal_volume 54
_journal_year 2018
_chemical_formula_moiety 'C112 H130 Fe2 O2 P4'
_chemical_formula_sum 'C112 H130 Fe2 O2 P4'
_chemical_formula_weight 1743.73
_chemical_properties_physical Air-sensitive,Moisture-sensitive,Oxygen-sensitive
_space_group_crystal_system triclinic
_space_group_IT_number 2
_space_group_name_Hall '-P 1'
_space_group_name_H-M_alt 'P -1'
_symmetry_space_group_name_Hall '-P 1'
_symmetry_space_group_name_H-M 'P -1'
_atom_sites_solution_hydrogens geom
_atom_sites_solution_primary direct
_atom_sites_solution_secondary difmap
_audit_creation_date 2017-12-08
_audit_creation_method
;
Olex2 1.2-alpha
(compiled 2017.08.10 svn.r3458 for OlexSys, GUI svn.r5381)
;
_audit_update_record
;
2017-12-18 deposited with the CCDC.
2018-01-29 downloaded from the CCDC.
;
_cell_angle_alpha 106.698(2)
_cell_angle_beta 103.359(2)
_cell_angle_gamma 101.267(2)
_cell_formula_units_Z 1
_cell_length_a 12.4226(3)
_cell_length_b 13.5015(2)
_cell_length_c 16.1699(3)
_cell_measurement_reflns_used 11356
_cell_measurement_temperature 123.0(3)
_cell_measurement_theta_max 66.5378
_cell_measurement_theta_min 3.5582
_cell_volume 2425.67(10)
_computing_cell_refinement
;
CrysAlisPro, Agilent Technologies,
Version 1.171.36.21 (release 14-08-2012 CrysAlis171 .NET)
(compiled Sep 14 2012,17:21:16)
;
_computing_data_collection
;
CrysAlisPro, Agilent Technologies,
Version 1.171.36.21 (release 14-08-2012 CrysAlis171 .NET)
(compiled Sep 14 2012,17:21:16)
;
_computing_data_reduction
;
CrysAlisPro, Agilent Technologies,
Version 1.171.36.21 (release 14-08-2012 CrysAlis171 .NET)
(compiled Sep 14 2012,17:21:16)
;
_computing_molecular_graphics 'Olex2 (Dolomanov et al., 2009)'
_computing_publication_material 'Olex2 (Dolomanov et al., 2009)'
_computing_structure_refinement 'ShelXL (Sheldrick, 2015)'
_computing_structure_solution 'ShelXS (Sheldrick, 2008)'
_diffrn_ambient_temperature 123.0(3)
_diffrn_detector_area_resol_mean 10.5431
_diffrn_measured_fraction_theta_full 0.969
_diffrn_measured_fraction_theta_max 0.969
_diffrn_measurement_details
;
#__ type_ start__ end____ width___ exp.time_
  1 omega  -99.00  -50.00   0.5000    2.0000
omega____ theta____ kappa____ phi______ frames
    -      -41.4431  125.0000    0.0000 98

#__ type_ start__ end____ width___ exp.time_
  2 omega  -48.00  131.00   0.5000    2.0000
omega____ theta____ kappa____ phi______ frames
    -       41.4431    0.0000  120.0000 358

#__ type_ start__ end____ width___ exp.time_
  3 omega   83.00  115.00   0.5000   10.0000
omega____ theta____ kappa____ phi______ frames
    -       93.5000  -91.0000   16.1736 64

#__ type_ start__ end____ width___ exp.time_
  4 omega   71.00   97.00   0.5000   10.0000
omega____ theta____ kappa____ phi______ frames
    -       93.5000   45.0000 -180.0000 52

#__ type_ start__ end____ width___ exp.time_
  5 omega  116.00  166.00   0.5000   10.0000
omega____ theta____ kappa____ phi______ frames
    -       93.5000   45.0000 -180.0000 100

#__ type_ start__ end____ width___ exp.time_
  6 omega    9.00  118.00   0.5000   10.0000
omega____ theta____ kappa____ phi______ frames
    -       93.5000  -92.0000  -80.0086 218

#__ type_ start__ end____ width___ exp.time_
  7 omega   16.00   62.00   0.5000   10.0000
omega____ theta____ kappa____ phi______ frames
    -       93.5000  -91.0000   16.1736 92

#__ type_ start__ end____ width___ exp.time_
  8 omega   19.00   77.00   0.5000   10.0000
omega____ theta____ kappa____ phi______ frames
    -       93.5000  -45.0000  150.0000 116

#__ type_ start__ end____ width___ exp.time_
  9 omega   32.00  164.00   0.5000   10.0000
omega____ theta____ kappa____ phi______ frames
    -       93.5000   15.0000  150.0000 264

#__ type_ start__ end____ width___ exp.time_
 10 omega   27.00  115.00   0.5000   10.0000
omega____ theta____ kappa____ phi______ frames
    -       93.5000  -61.0000    0.0000 176

#__ type_ start__ end____ width___ exp.time_
 11 omega   10.00   76.00   0.5000   10.0000
omega____ theta____ kappa____ phi______ frames
    -       93.5000  -95.0000  -30.0000 132

#__ type_ start__ end____ width___ exp.time_
 12 omega   27.00  129.00   0.5000   10.0000
omega____ theta____ kappa____ phi______ frames
    -       93.5000  -92.0000  138.9714 204

#__ type_ start__ end____ width___ exp.time_
 13 omega   12.00  115.00   0.5000    2.0000
omega____ theta____ kappa____ phi______ frames
    -       41.4431   57.0000  -90.0000 206

#__ type_ start__ end____ width___ exp.time_
 14 omega    8.00  120.00   0.5000    2.0000
omega____ theta____ kappa____ phi______ frames
    -       41.4431   77.0000  150.0000 224

#__ type_ start__ end____ width___ exp.time_
 15 omega   66.00  168.00   0.5000   10.0000
omega____ theta____ kappa____ phi______ frames
    -       93.5000   45.0000  -60.0000 204

#__ type_ start__ end____ width___ exp.time_
 16 omega   60.00   85.00   0.5000   10.0000
omega____ theta____ kappa____ phi______ frames
    -       93.5000   77.0000 -150.0000 50
;
_diffrn_measurement_device_type 'Xcalibur, Ruby, Gemini ultra'
_diffrn_measurement_method '\w scans'
_diffrn_orient_matrix_UB_11 -0.1227459000
_diffrn_orient_matrix_UB_12 -0.0654428000
_diffrn_orient_matrix_UB_13 -0.0126383000
_diffrn_orient_matrix_UB_21 0.0218518000
_diffrn_orient_matrix_UB_22 -0.1023455000
_diffrn_orient_matrix_UB_23 -0.0575446000
_diffrn_orient_matrix_UB_31 0.0457622000
_diffrn_orient_matrix_UB_32 -0.0254802000
_diffrn_orient_matrix_UB_33 0.0862725000
_diffrn_radiation_monochromator mirror
_diffrn_radiation_type CuK\a
_diffrn_radiation_wavelength 1.54178
_diffrn_reflns_av_R_equivalents 0.0185
_diffrn_reflns_av_unetI/netI 0.0270
_diffrn_reflns_Laue_measured_fraction_full 0.969
_diffrn_reflns_Laue_measured_fraction_max 0.969
_diffrn_reflns_limit_h_max 14
_diffrn_reflns_limit_h_min -14
_diffrn_reflns_limit_k_max 15
_diffrn_reflns_limit_k_min -15
_diffrn_reflns_limit_l_max 19
_diffrn_reflns_limit_l_min -16
_diffrn_reflns_number 19295
_diffrn_reflns_point_group_measured_fraction_full 0.969
_diffrn_reflns_point_group_measured_fraction_max 0.969
_diffrn_reflns_theta_full 66.642
_diffrn_reflns_theta_max 66.642
_diffrn_reflns_theta_min 3.561
_diffrn_source 'Enhance Ultra (Cu) X-ray Source'
_exptl_absorpt_coefficient_mu 3.392
_exptl_absorpt_correction_T_max 0.708
_exptl_absorpt_correction_T_min 0.537
_exptl_absorpt_correction_type analytical
_exptl_absorpt_process_details
;
CrysAlisPro, Agilent Technologies,
Version 1.171.36.21 (release 14-08-2012 CrysAlis171 .NET)
(compiled Sep 14 2012,17:21:16)
Analytical numeric absorption correction using a multifaceted crystal
            model based on expressions derived by R.C. Clark & J.S. Reid.
(Clark, R. C. & Reid, J. S. (1995). Acta Cryst. A51, 887-897)
;
_exptl_crystal_colour 'clear green'
_exptl_crystal_colour_lustre clear
_exptl_crystal_colour_primary green
_exptl_crystal_density_diffrn 1.194
_exptl_crystal_density_method 'Not Measured'
_exptl_crystal_description irregular
_exptl_crystal_F_000 930
_exptl_crystal_size_max 0.3415
_exptl_crystal_size_mid 0.2184
_exptl_crystal_size_min 0.1325
_refine_diff_density_max 0.426
_refine_diff_density_min -0.227
_refine_diff_density_rms 0.038
_refine_ls_extinction_method none
_refine_ls_goodness_of_fit_ref 1.072
_refine_ls_hydrogen_treatment constr
_refine_ls_matrix_type full
_refine_ls_number_parameters 667
_refine_ls_number_reflns 8313
_refine_ls_number_restraints 36
_refine_ls_restrained_S_all 1.075
_refine_ls_R_factor_all 0.0367
_refine_ls_R_factor_gt 0.0332
_refine_ls_shift/su_max 0.001
_refine_ls_shift/su_mean 0.000
_refine_ls_structure_factor_coef Fsqd
_refine_ls_weighting_details 'w=1/[\s^2^(Fo^2^)+(0.0604P)^2^] where P=(Fo^2^+2Fc^2^)/3'
_refine_ls_weighting_scheme calc
_refine_ls_wR_factor_gt 0.0907
_refine_ls_wR_factor_ref 0.0920
_reflns_Friedel_coverage 0.000
_reflns_number_gt 7328
_reflns_number_total 8313
_reflns_threshold_expression 'I > 2\s(I)'
_cod_data_source_file c7cc09730a2.cif
_cod_data_source_block 1
_cod_depositor_comments 'Adding full bibliography for 7121207--7121210.cif.'
_cod_original_cell_volume 2425.67(9)
_cod_database_code 7121207
_shelx_shelxl_version_number 2016/6
_chemical_oxdiff_formula 'C112 H130 Fe2 P4 O2'
_chemical_oxdiff_usercomment 'Butterfly mit Cyanoalkin'
_shelx_space_group_comment
;
The symmetry employed for this shelxl refinement is uniquely defined
by the following loop, which should always be used as a source of
symmetry information in preference to the above space-group names.
They are only intended as comments.
;
_reflns_odcompleteness_completeness 98.60
_reflns_odcompleteness_iscentric 1
_reflns_odcompleteness_theta 64.99
_olex2_refinement_description
;
1. Fixed Uiso
 At 1.2 times of:
  All C(H) groups, All C(H,H) groups
 At 1.5 times of:
  All C(H,H,H) groups
2. Uiso/Uaniso restraints and constraints
C52B \\sim C53B \\sim C54B \\sim C55B: within 1.7A with sigma of 0.01 and sigma
for terminal atoms of 0.01
Uanis(C46) \\sim Ueq, Uanis(C46B) \\sim Ueq, Uanis(C47B) \\sim Ueq: with sigma
of 0.001 and sigma for terminal atoms of 0.002
3. Others
 Fixed Sof: C46(0.65) C47(0.65) H47(0.65) C48(0.65) H48(0.65) C49(0.65)
 H49(0.65) C50(0.65) H50(0.65) C51(0.65) C52(0.65) H52A(0.65) H52B(0.65)
 C53(0.65) H53A(0.65) H53B(0.65) C54(0.65) H54A(0.65) H54B(0.65) C55(0.65)
 H55A(0.65) H55B(0.65) H55C(0.65) C46B(0.35) C47B(0.35) H47B(0.35) C48B(0.35)
 H48B(0.35) C49B(0.35) H49B(0.35) C50B(0.35) H50B(0.35) C51B(0.35) C52B(0.35)
 H52C(0.35) H52D(0.35) C53B(0.35) H53C(0.35) H53D(0.35) C54B(0.35) H54C(0.35)
 H54D(0.35) C55B(0.35) H55D(0.35) H55E(0.35) H55F(0.35) P1(0.5) P2(0.5) P3(0.5)
 P4(0.5) C57(0.5) O2(0.5) C56(0.5) O1(0.5)
4.a Secondary CH2 refined with riding coordinates:
 C12(H12A,H12B), C13(H13A,H13B), C14(H14A,H14B), C22(H22A,H22B), C23(H23A,
 H23B), C24(H24A,H24B), C32(H32A,H32B), C33(H33A,H33B), C34(H34A,H34B),
 C42(H42A,H42B), C43(H43A,H43B), C44(H44A,H44B), C52(H52A,H52B), C53(H53A,H53B),
  C54(H54A,H54B), C52B(H52C,H52D), C53B(H53C,H53D), C54B(H54C,H54D)
4.b Me refined with riding coordinates:
 C15(H15A,H15B,H15C), C25(H25A,H25B,H25C), C35(H35A,H35B,H35C), C45(H45A,H45B,
 H45C), C55(H55A,H55B,H55C), C55B(H55D,H55E,H55F)
4.c Aromatic/amide H refined with riding coordinates:
 C7(H7), C8(H8), C9(H9), C10(H10), C17(H17), C18(H18), C19(H19), C20(H20),
 C27(H27), C28(H28), C29(H29), C30(H30), C37(H37), C38(H38), C39(H39), C40(H40),
  C47(H47), C48(H48), C49(H49), C50(H50), C47B(H47B), C48B(H48B), C49B(H49B),
 C50B(H50B)
;
_olex2_submission_special_instructions 'No special instructions were received'

loop_
_space_group_symop_operation_xyz
'x, y, z'
'-x, -y, -z'

loop_
_atom_site_label
_atom_site_type_symbol
_atom_site_fract_x
_atom_site_fract_y
_atom_site_fract_z
_atom_site_U_iso_or_equiv
_atom_site_adp_type
_atom_site_occupancy
_atom_site_site_symmetry_order
_atom_site_calc_flag
_atom_site_refinement_flags_posn
_atom_site_refinement_flags_adp
_atom_site_refinement_flags_occupancy
_atom_site_disorder_assembly
_atom_site_disorder_group
C1 C 0.21165(12) 0.43627(13) 0.54293(10) 0.0225(3) Uani 1 1 d . . . . .
C2 C 0.14351(13) 0.36837(13) 0.45097(10) 0.0237(3) Uani 1 1 d . . . . .
C3 C 0.15216(13) 0.43200(13) 0.39405(10) 0.0233(3) Uani 1 1 d . . . . .
C4 C 0.22247(13) 0.53961(13) 0.45049(10) 0.0231(3) Uani 1 1 d . . . . .
C5 C 0.25607(13) 0.54248(13) 0.54286(10) 0.0238(3) Uani 1 1 d . . . . .
C6 C 0.22324(13) 0.40356(12) 0.62431(10) 0.0238(3) Uani 1 1 d . . . . .
C7 C 0.32984(14) 0.42325(14) 0.68747(11) 0.0304(4) Uani 1 1 d . . . . .
H7 H 0.397158 0.454585 0.677674 0.037 Uiso 1 1 calc R . . . .
C8 C 0.12488(14) 0.35694(13) 0.64161(11) 0.0257(3) Uani 1 1 d . . . . .
H8 H 0.052922 0.342622 0.600316 0.031 Uiso 1 1 calc R . . . .
C9 C 0.33610(16) 0.39643(15) 0.76471(12) 0.0351(4) Uani 1 1 d . . . . .
H9 H 0.407956 0.409955 0.805861 0.042 Uiso 1 1 calc R . . . .
C10 C 0.13220(15) 0.33136(13) 0.71949(11) 0.0298(4) Uani 1 1 d . . . . .
H10 H 0.064882 0.301162 0.729887 0.036 Uiso 1 1 calc R . . . .
C11 C 0.23769(16) 0.34985(14) 0.78212(11) 0.0319(4) Uani 1 1 d . . . . .
C12 C 0.24526(18) 0.32067(16) 0.86672(12) 0.0407(4) Uani 1 1 d . . . . .
H12A H 0.179034 0.260663 0.853952 0.049 Uiso 1 1 calc R . . . .
H12B H 0.313756 0.296719 0.880851 0.049 Uiso 1 1 calc R . . . .
C13 C 0.2496(2) 0.41117(17) 0.94873(13) 0.0506(5) Uani 1 1 d . . . . .
H13A H 0.182625 0.437102 0.933981 0.061 Uiso 1 1 calc R . . . .
H13B H 0.317562 0.470117 0.963155 0.061 Uiso 1 1 calc R . . . .
C14 C 0.2524(2) 0.37941(19) 1.03255(14) 0.0595(6) Uani 1 1 d . . . . .
H14A H 0.184823 0.319957 1.018007 0.071 Uiso 1 1 calc R . . . .
H14B H 0.319826 0.354338 1.047827 0.071 Uiso 1 1 calc R . . . .
C15 C 0.2553(3) 0.4692(2) 1.11330(16) 0.0739(8) Uani 1 1 d . . . . .
H15A H 0.256936 0.444225 1.163368 0.111 Uiso 1 1 calc R . . . .
H15B H 0.322908 0.527796 1.129158 0.111 Uiso 1 1 calc R . . . .
H15C H 0.187808 0.493390 1.099315 0.111 Uiso 1 1 calc R . . . .
C16 C 0.06591(13) 0.25745(13) 0.42048(10) 0.0259(3) Uani 1 1 d . . . . .
C17 C 0.09728(15) 0.17492(13) 0.44675(11) 0.0292(4) Uani 1 1 d . . . . .
H17 H 0.170701 0.187988 0.485477 0.035 Uiso 1 1 calc R . . . .
C18 C -0.04600(14) 0.23500(14) 0.36391(11) 0.0299(4) Uani 1 1 d . . . . .
H18 H -0.069824 0.289477 0.347111 0.036 Uiso 1 1 calc R . . . .
C19 C 0.01998(16) 0.07361(14) 0.41564(13) 0.0353(4) Uani 1 1 d . . . . .
H19 H 0.042578 0.019764 0.434290 0.042 Uiso 1 1 calc R . . . .
C20 C -0.12200(15) 0.13302(15) 0.33245(12) 0.0350(4) Uani 1 1 d . . . . .
H20 H -0.195592 0.119811 0.293921 0.042 Uiso 1 1 calc R . . . .
C21 C -0.09053(16) 0.04998(14) 0.35728(12) 0.0366(4) Uani 1 1 d . . . . .
C22 C -0.17239(19) -0.06194(16) 0.32196(15) 0.0499(5) Uani 1 1 d . . . . .
H22A H -0.127679 -0.112767 0.325836 0.060 Uiso 1 1 calc R . . . .
H22B H -0.212936 -0.079381 0.258399 0.060 Uiso 1 1 calc R . . . .
C23 C -0.26157(19) -0.07718(17) 0.37218(16) 0.0512(5) Uani 1 1 d . . . . .
H23A H -0.300872 -0.153443 0.351637 0.061 Uiso 1 1 calc R . . . .
H23B H -0.220889 -0.054702 0.436352 0.061 Uiso 1 1 calc R . . . .
C24 C -0.35069(17) -0.01749(19) 0.36079(14) 0.0496(5) Uani 1 1 d . . . . .
H24A H -0.391876 -0.039357 0.296781 0.060 Uiso 1 1 calc R . . . .
H24B H -0.312340 0.059077 0.382393 0.060 Uiso 1 1 calc R . . . .
C25 C -0.43615(19) -0.0372(2) 0.41108(18) 0.0628(6) Uani 1 1 d . . . . .
H25A H -0.490965 0.002804 0.401496 0.094 Uiso 1 1 calc R . . . .
H25B H -0.475730 -0.112617 0.389078 0.094 Uiso 1 1 calc R . . . .
H25C H -0.396175 -0.014161 0.474710 0.094 Uiso 1 1 calc R . . . .
C26 C 0.08977(13) 0.39705(13) 0.29563(10) 0.0252(3) Uani 1 1 d . . . . .
C27 C 0.08649(15) 0.30006(14) 0.23275(11) 0.0306(4) Uani 1 1 d . . . . .
H27 H 0.128993 0.256523 0.251408 0.037 Uiso 1 1 calc R . . . .
C28 C 0.02550(14) 0.46029(14) 0.26488(11) 0.0310(4) Uani 1 1 d . . . . .
H28 H 0.026653 0.525587 0.305350 0.037 Uiso 1 1 calc R . . . .
C29 C 0.02071(16) 0.26780(15) 0.14289(11) 0.0344(4) Uani 1 1 d . . . . .
H29 H 0.019836 0.202777 0.102181 0.041 Uiso 1 1 calc R . . . .
C30 C -0.04001(16) 0.42731(15) 0.17497(12) 0.0361(4) Uani 1 1 d . . . . .
H30 H -0.082243 0.470972 0.156217 0.043 Uiso 1 1 calc R . . . .
C31 C -0.04423(15) 0.33067(15) 0.11209(11) 0.0342(4) Uani 1 1 d . . . . .
C32 C -0.11895(18) 0.29533(17) 0.01522(12) 0.0427(5) Uani 1 1 d . . . . .
H32A H -0.105114 0.230311 -0.019966 0.051 Uiso 1 1 calc R . . . .
H32B H -0.096928 0.350793 -0.009638 0.051 Uiso 1 1 calc R . . . .
C33 C -0.24661(17) 0.27369(16) 0.00538(12) 0.0427(5) Uani 1 1 d . . . . .
H33A H -0.259675 0.337752 0.042862 0.051 Uiso 1 1 calc R . . . .
H33B H -0.269066 0.216142 0.027999 0.051 Uiso 1 1 calc R . . . .
C34 C -0.3233(2) 0.24249(19) -0.09170(14) 0.0568(6) Uani 1 1 d . . . . .
H34A H -0.294879 0.295671 -0.116874 0.068 Uiso 1 1 calc R . . . .
H34B H -0.317419 0.173706 -0.127619 0.068 Uiso 1 1 calc R . . . .
C35 C -0.4481(2) 0.2341(3) -0.0999(2) 0.0893(10) Uani 1 1 d . . . . .
H35A H -0.491271 0.214267 -0.162481 0.134 Uiso 1 1 calc R . . . .
H35B H -0.477567 0.180265 -0.076563 0.134 Uiso 1 1 calc R . . . .
H35C H -0.455007 0.302340 -0.065808 0.134 Uiso 1 1 calc R . . . .
C36 C 0.23616(13) 0.63376(13) 0.42000(10) 0.0239(3) Uani 1 1 d . . . . .
C37 C 0.18912(14) 0.71629(13) 0.45557(11) 0.0274(3) Uani 1 1 d . . . . .
H37 H 0.156396 0.714168 0.501505 0.033 Uiso 1 1 calc R . . . .
C38 C 0.28695(14) 0.64105(14) 0.35305(11) 0.0290(4) Uani 1 1 d . . . . .
H38 H 0.319975 0.587856 0.328881 0.035 Uiso 1 1 calc R . . . .
C39 C 0.19044(14) 0.80089(14) 0.42364(11) 0.0301(4) Uani 1 1 d . . . . .
H39 H 0.157513 0.854165 0.447825 0.036 Uiso 1 1 calc R . . . .
C40 C 0.28892(15) 0.72667(14) 0.32193(11) 0.0315(4) Uani 1 1 d . . . . .
H40 H 0.323672 0.729951 0.277265 0.038 Uiso 1 1 calc R . . . .
C41 C 0.24019(14) 0.80794(14) 0.35585(11) 0.0293(4) Uani 1 1 d . . . . .
C42 C 0.23950(15) 0.89902(14) 0.31967(12) 0.0344(4) Uani 1 1 d . . . . .
H42A H 0.301108 0.906933 0.292481 0.041 Uiso 1 1 calc R . . . .
H42B H 0.254985 0.965438 0.369794 0.041 Uiso 1 1 calc R . . . .
C43 C 0.12537(15) 0.88209(14) 0.24921(12) 0.0327(4) Uani 1 1 d . . . . .
H43A H 0.108162 0.814239 0.200198 0.039 Uiso 1 1 calc R . . . .
H43B H 0.064153 0.877400 0.277053 0.039 Uiso 1 1 calc R . . . .
C44 C 0.12757(17) 0.97243(16) 0.21028(14) 0.0422(4) Uani 1 1 d . . . . .
H44A H 0.147194 1.040479 0.259576 0.051 Uiso 1 1 calc R . . . .
H44B H 0.187400 0.975672 0.180970 0.051 Uiso 1 1 calc R . . . .
C45 C 0.01357(19) 0.95820(19) 0.14225(15) 0.0498(5) Uani 1 1 d . . . . .
H45A H 0.020041 1.017202 0.120103 0.075 Uiso 1 1 calc R . . . .
H45B H -0.005592 0.891776 0.092492 0.075 Uiso 1 1 calc R . . . .
H45C H -0.045813 0.956609 0.171129 0.075 Uiso 1 1 calc R . . . .
C46 C 0.3277(4) 0.6397(4) 0.6217(3) 0.0289(13) Uani 0.65 1 d . U P A 1
C47 C 0.4163(3) 0.7156(3) 0.6160(2) 0.0369(8) Uani 0.65 1 d . . P A 1
H47 H 0.430476 0.706460 0.560628 0.044 Uiso 0.65 1 calc R . P A 1
C48 C 0.3066(6) 0.6599(8) 0.7050(8) 0.0336(17) Uani 0.65 1 d . . P A 1
H48 H 0.243542 0.613903 0.709286 0.040 Uiso 0.65 1 calc R . P A 1
C49 C 0.4834(4) 0.8038(3) 0.6905(2) 0.0457(8) Uani 0.65 1 d . . P A 1
H49 H 0.541000 0.853868 0.684023 0.055 Uiso 0.65 1 calc R . P A 1
C50 C 0.3762(4) 0.7463(4) 0.7822(3) 0.0423(11) Uani 0.65 1 d . . P A 1
H50 H 0.362168 0.754566 0.837483 0.051 Uiso 0.65 1 calc R . P A 1
C51 C 0.4672(3) 0.8206(2) 0.7765(2) 0.0427(8) Uani 0.65 1 d . . P A 1
C52 C 0.5485(4) 0.9072(3) 0.8615(3) 0.0595(12) Uani 0.65 1 d . . P A 1
H52A H 0.510423 0.919706 0.908061 0.071 Uiso 0.65 1 calc R . P A 1
H52B H 0.569373 0.973663 0.849693 0.071 Uiso 0.65 1 calc R . P A 1
C53 C 0.6571(3) 0.8757(3) 0.8955(2) 0.0426(8) Uani 0.65 1 d . . P A 1
H53A H 0.689103 0.854873 0.845929 0.051 Uiso 0.65 1 calc R . P A 1
H53B H 0.635751 0.813002 0.912446 0.051 Uiso 0.65 1 calc R . P A 1
C54 C 0.7515(4) 0.9642(3) 0.9768(3) 0.0468(9) Uani 0.65 1 d . . P A 1
H54A H 0.821628 0.941849 0.986296 0.056 Uiso 0.65 1 calc R . P A 1
H54B H 0.767440 1.029570 0.962611 0.056 Uiso 0.65 1 calc R . P A 1
C55 C 0.7188(3) 0.9883(3) 1.0635(2) 0.0538(8) Uani 0.65 1 d . . P A 1
H55A H 0.780706 1.043861 1.111672 0.081 Uiso 0.65 1 calc R . P A 1
H55B H 0.650465 1.012117 1.055130 0.081 Uiso 0.65 1 calc R . P A 1
H55C H 0.704675 0.924360 1.078825 0.081 Uiso 0.65 1 calc R . P A 1
C46B C 0.3052(7) 0.6410(7) 0.6267(6) 0.020(2) Uani 0.35 1 d . U P A 2
C47B C 0.3800(5) 0.7332(5) 0.6257(4) 0.0193(14) Uani 0.35 1 d . U P A 2
H47B H 0.395135 0.733289 0.572008 0.023 Uiso 0.35 1 calc R . P A 2
C48B C 0.2740(12) 0.6457(14) 0.7046(13) 0.026(3) Uani 0.35 1 d . . P A 2
H48B H 0.224386 0.587034 0.708426 0.031 Uiso 0.35 1 calc R . P A 2
C49B C 0.4310(5) 0.8226(4) 0.7023(4) 0.0294(14) Uani 0.35 1 d . . P A 2
H49B H 0.487176 0.879344 0.702350 0.035 Uiso 0.35 1 calc R . P A 2
C50B C 0.3214(8) 0.7437(7) 0.7770(6) 0.0448(19) Uani 0.35 1 d . . P A 2
H50B H 0.297230 0.750869 0.828164 0.054 Uiso 0.35 1 calc R . P A 2
C51B C 0.4000(7) 0.8285(6) 0.7775(4) 0.0435(14) Uani 0.35 1 d . . P A 2
C52B C 0.4483(7) 0.9328(6) 0.8586(5) 0.0659(18) Uani 0.35 1 d . U P A 2
H52C H 0.429697 0.991706 0.840929 0.079 Uiso 0.35 1 calc R . P A 2
H52D H 0.414471 0.926498 0.905900 0.079 Uiso 0.35 1 calc R . P A 2
C53B C 0.5756(8) 0.9547(7) 0.8930(6) 0.065(2) Uani 0.35 1 d . U P A 2
H53C H 0.607050 0.957985 0.843957 0.078 Uiso 0.35 1 calc R . P A 2
H53D H 0.606557 1.025113 0.940329 0.078 Uiso 0.35 1 calc R . P A 2
C54B C 0.6163(8) 0.8764(8) 0.9292(8) 0.082(3) Uani 0.35 1 d . U P A 2
H54C H 0.594994 0.807549 0.880535 0.099 Uiso 0.35 1 calc R . P A 2
H54D H 0.579128 0.866452 0.973963 0.099 Uiso 0.35 1 calc R . P A 2
C55B C 0.7465(12) 0.9132(11) 0.9728(11) 0.115(4) Uani 0.35 1 d . U P A 2
H55D H 0.770293 0.860233 0.995786 0.172 Uiso 0.35 1 calc R . P A 2
H55E H 0.783529 0.921856 0.928383 0.172 Uiso 0.35 1 calc R . P A 2
H55F H 0.767678 0.980706 1.021727 0.172 Uiso 0.35 1 calc R . P A 2
P1 P 0.49980(6) 0.45407(6) 0.47349(5) 0.02319(17) Uani 0.5 1 d . . P B 1
P2 P 0.42502(11) 0.32029(10) 0.50751(7) 0.0278(2) Uani 0.5 1 d . . P B 1
P3 P 0.31994(7) 0.25532(7) 0.36723(6) 0.03077(19) Uani 0.5 1 d . . P B 1
P4 P 0.39516(12) 0.39266(10) 0.33514(11) 0.0262(3) Uani 0.5 1 d . . P B 1
C57 C 0.3581(4) 0.4051(4) 0.3571(4) 0.0287(11) Uani 0.5 1 d . . P B 2
O2 O 0.3826(3) 0.3899(3) 0.2900(3) 0.0359(8) Uani 0.5 1 d . . P B 2
C56 C 0.3693(4) 0.3268(3) 0.4868(3) 0.0329(10) Uani 0.5 1 d . . P B 2
O1 O 0.3989(2) 0.2578(3) 0.5068(2) 0.0433(7) Uani 0.5 1 d . . P B 2
Fe1 Fe 0.31633(2) 0.42688(2) 0.45673(2) 0.02367(9) Uani 1 1 d . . . . .

loop_
_atom_site_aniso_label
_atom_site_aniso_U_11
_atom_site_aniso_U_22
_atom_site_aniso_U_33
_atom_site_aniso_U_23
_atom_site_aniso_U_13
_atom_site_aniso_U_12
C1 0.0194(7) 0.0272(8) 0.0250(8) 0.0112(7) 0.0099(6) 0.0087(6)
C2 0.0204(7) 0.0270(8) 0.0262(8) 0.0118(7) 0.0088(6) 0.0069(6)
C3 0.0192(7) 0.0286(8) 0.0258(8) 0.0118(7) 0.0084(6) 0.0096(6)
C4 0.0199(7) 0.0275(8) 0.0264(8) 0.0124(7) 0.0091(6) 0.0095(6)
C5 0.0229(8) 0.0276(8) 0.0242(8) 0.0116(7) 0.0085(6) 0.0089(6)
C6 0.0258(8) 0.0236(8) 0.0239(8) 0.0101(6) 0.0082(6) 0.0075(6)
C7 0.0283(8) 0.0343(9) 0.0305(9) 0.0155(7) 0.0088(7) 0.0067(7)
C8 0.0274(8) 0.0260(8) 0.0258(8) 0.0097(7) 0.0097(7) 0.0090(7)
C9 0.0344(9) 0.0404(10) 0.0302(9) 0.0162(8) 0.0039(7) 0.0109(8)
C10 0.0358(9) 0.0262(8) 0.0333(9) 0.0131(7) 0.0176(7) 0.0087(7)
C11 0.0454(10) 0.0282(9) 0.0278(8) 0.0131(7) 0.0147(8) 0.0135(8)
C12 0.0555(12) 0.0409(11) 0.0349(10) 0.0214(9) 0.0165(9) 0.0184(9)
C13 0.0799(16) 0.0459(12) 0.0352(10) 0.0214(9) 0.0198(10) 0.0242(11)
C14 0.0963(19) 0.0495(13) 0.0372(11) 0.0224(10) 0.0186(12) 0.0220(13)
C15 0.120(2) 0.0650(16) 0.0437(13) 0.0259(12) 0.0324(14) 0.0229(16)
C16 0.0269(8) 0.0276(9) 0.0248(8) 0.0095(7) 0.0122(7) 0.0054(7)
C17 0.0301(8) 0.0284(9) 0.0309(9) 0.0109(7) 0.0131(7) 0.0072(7)
C18 0.0285(8) 0.0345(9) 0.0262(8) 0.0110(7) 0.0098(7) 0.0053(7)
C19 0.0415(10) 0.0281(9) 0.0440(10) 0.0142(8) 0.0243(8) 0.0112(8)
C20 0.0303(9) 0.0376(10) 0.0293(9) 0.0058(8) 0.0102(7) 0.0001(8)
C21 0.0387(10) 0.0303(9) 0.0368(10) 0.0029(8) 0.0223(8) 0.0016(8)
C22 0.0506(12) 0.0316(10) 0.0562(13) 0.0013(9) 0.0248(10) -0.0022(9)
C23 0.0467(12) 0.0332(11) 0.0658(14) 0.0142(10) 0.0182(10) -0.0027(9)
C24 0.0389(11) 0.0540(13) 0.0435(11) 0.0103(10) 0.0102(9) -0.0012(10)
C25 0.0369(11) 0.0808(18) 0.0705(15) 0.0349(14) 0.0157(11) 0.0041(11)
C26 0.0243(8) 0.0280(8) 0.0254(8) 0.0116(7) 0.0092(6) 0.0065(7)
C27 0.0363(9) 0.0297(9) 0.0295(9) 0.0128(7) 0.0107(7) 0.0127(7)
C28 0.0317(9) 0.0321(9) 0.0279(9) 0.0080(7) 0.0068(7) 0.0127(7)
C29 0.0448(10) 0.0317(9) 0.0265(9) 0.0080(7) 0.0116(8) 0.0125(8)
C30 0.0391(10) 0.0393(10) 0.0298(9) 0.0130(8) 0.0039(8) 0.0170(8)
C31 0.0376(9) 0.0399(10) 0.0249(8) 0.0115(8) 0.0092(7) 0.0109(8)
C32 0.0542(12) 0.0452(11) 0.0249(9) 0.0109(8) 0.0061(8) 0.0148(9)
C33 0.0500(11) 0.0380(11) 0.0320(10) 0.0097(8) 0.0019(8) 0.0109(9)
C34 0.0623(14) 0.0488(13) 0.0402(11) 0.0105(10) -0.0082(10) 0.0096(11)
C35 0.0608(16) 0.088(2) 0.0762(19) -0.0011(16) -0.0201(14) 0.0206(15)
C36 0.0223(7) 0.0263(8) 0.0227(8) 0.0103(6) 0.0046(6) 0.0057(6)
C37 0.0286(8) 0.0305(9) 0.0250(8) 0.0113(7) 0.0086(7) 0.0097(7)
C38 0.0328(9) 0.0307(9) 0.0277(8) 0.0129(7) 0.0112(7) 0.0118(7)
C39 0.0325(9) 0.0268(9) 0.0310(9) 0.0101(7) 0.0079(7) 0.0103(7)
C40 0.0331(9) 0.0367(10) 0.0295(9) 0.0168(8) 0.0122(7) 0.0089(8)
C41 0.0281(8) 0.0285(9) 0.0293(8) 0.0142(7) 0.0033(7) 0.0036(7)
C42 0.0359(9) 0.0309(9) 0.0366(9) 0.0176(8) 0.0068(8) 0.0062(7)
C43 0.0355(9) 0.0323(9) 0.0358(9) 0.0183(8) 0.0117(8) 0.0108(8)
C44 0.0447(11) 0.0437(11) 0.0490(11) 0.0300(9) 0.0138(9) 0.0158(9)
C45 0.0541(12) 0.0590(13) 0.0548(12) 0.0364(11) 0.0175(10) 0.0302(11)
C46 0.0298(15) 0.0299(15) 0.0283(15) 0.0126(9) 0.0078(9) 0.0090(10)
C47 0.040(2) 0.0340(18) 0.0314(17) 0.0165(13) 0.0035(15) 0.0000(16)
C48 0.030(4) 0.031(3) 0.040(3) 0.013(2) 0.012(3) 0.004(3)
C49 0.051(2) 0.0332(18) 0.0407(19) 0.0199(15) -0.0036(17) -0.0059(17)
C50 0.042(2) 0.041(2) 0.0341(18) 0.0004(14) 0.001(2) 0.022(2)
C51 0.0418(19) 0.0244(16) 0.045(2) 0.0090(13) -0.0125(17) 0.0066(15)
C52 0.065(3) 0.024(2) 0.057(3) -0.0007(17) -0.021(2) 0.0091(19)
C53 0.042(2) 0.0366(17) 0.0350(18) 0.0076(14) -0.0033(15) 0.0042(15)
C54 0.048(2) 0.047(2) 0.0313(16) 0.0078(17) -0.0012(15) 0.005(2)
C55 0.0458(18) 0.065(2) 0.0319(16) 0.0042(15) -0.0003(13) 0.0081(16)
C46B 0.020(2) 0.020(2) 0.020(2) 0.0085(11) 0.0061(11) 0.0057(11)
C47B 0.0187(16) 0.0208(16) 0.0198(16) 0.0063(10) 0.0070(10) 0.0087(10)
C48B 0.037(7) 0.018(4) 0.022(4) 0.005(3) 0.018(5) 0.000(5)
C49B 0.027(3) 0.023(3) 0.048(4) 0.010(2) 0.025(3) 0.017(2)
C50B 0.061(5) 0.040(4) 0.037(4) 0.009(3) 0.022(4) 0.021(5)
C51B 0.051(4) 0.038(4) 0.031(3) 0.003(2) 0.009(3) 0.009(3)
C52B 0.088(5) 0.047(4) 0.053(4) 0.009(3) 0.014(3) 0.018(4)
C53B 0.076(5) 0.046(4) 0.058(5) 0.019(4) 0.007(4) -0.004(4)
C54B 0.066(5) 0.064(5) 0.086(6) 0.021(5) -0.005(4) -0.007(4)
C55B 0.082(6) 0.094(8) 0.124(8) 0.039(7) -0.025(6) -0.006(7)
P1 0.0199(4) 0.0257(4) 0.0258(4) 0.0112(3) 0.0078(3) 0.0058(3)
P2 0.0265(6) 0.0267(6) 0.0371(5) 0.0176(4) 0.0132(5) 0.0089(5)
P3 0.0268(4) 0.0243(4) 0.0393(5) 0.0076(4) 0.0111(4) 0.0067(3)
P4 0.0237(6) 0.0308(5) 0.0246(7) 0.0099(5) 0.0081(6) 0.0077(4)
C57 0.019(2) 0.029(2) 0.040(3) 0.0147(19) 0.0078(18) 0.0074(17)
O2 0.0417(18) 0.0505(18) 0.0268(16) 0.0189(16) 0.0174(16) 0.0211(13)
C56 0.021(2) 0.040(2) 0.047(2) 0.0226(18) 0.0143(19) 0.0127(19)
O1 0.0413(16) 0.0458(19) 0.073(2) 0.0433(16) 0.0336(14) 0.0247(15)
Fe1 0.02494(14) 0.02667(15) 0.02618(14) 0.01350(11) 0.01147(10) 0.01129(10)

loop_
_atom_type_symbol
_atom_type_description
_atom_type_scat_dispersion_real
_atom_type_scat_dispersion_imag
_atom_type_scat_source
C C 0.0181 0.0091 'International Tables Vol C Tables 4.2.6.8 and 6.1.1.4'
H H 0.0000 0.0000 'International Tables Vol C Tables 4.2.6.8 and 6.1.1.4'
Fe Fe -1.1336 3.1974 'International Tables Vol C Tables 4.2.6.8 and 6.1.1.4'
O O 0.0492 0.0322 'International Tables Vol C Tables 4.2.6.8 and 6.1.1.4'
P P 0.2955 0.4335 'International Tables Vol C Tables 4.2.6.8 and 6.1.1.4'

loop_
_exptl_crystal_face_index_h
_exptl_crystal_face_index_k
_exptl_crystal_face_index_l
_exptl_crystal_face_perp_dist
_exptl_oxdiff_crystal_face_indexfrac_h
_exptl_oxdiff_crystal_face_indexfrac_k
_exptl_oxdiff_crystal_face_indexfrac_l
_exptl_oxdiff_crystal_face_x
_exptl_oxdiff_crystal_face_y
_exptl_oxdiff_crystal_face_z
0 -8 1 0.0851 0.3692 -8.4288 1.1204 0.4921 0.8062 0.3283
1 0 9 0.1446 1.0606 -0.1958 9.1578 -0.2331 -0.4838 0.8436
2 -7 8 0.1333 1.5137 -6.6619 8.3774 0.1443 0.2328 0.9618
-1 7 2 0.0606 -0.6537 7.3300 2.4048 -0.4298 -0.9029 -0.0092
-8 3 4 0.0641 -7.7747 2.7132 4.1455 0.7244 -0.6861 -0.0673
1 -1 9 0.1417 1.1375 -0.6758 9.3017 -0.2130 -0.4412 0.8718
8 -3 -4 0.0584 7.8274 -2.9832 -3.5754 -0.7204 0.6821 0.1258
-1 1 -9 0.1248 -1.1350 0.6599 -9.2974 0.2136 0.4427 -0.8709

loop_
_geom_angle_atom_site_label_1
_geom_angle_atom_site_label_2
_geom_angle_atom_site_label_3
_geom_angle
_geom_angle_site_symmetry_1
_geom_angle_site_symmetry_3
C2 C1 C6 125.60(14) . .
C2 C1 Fe1 69.85(8) . .
C5 C1 C2 108.02(13) . .
C5 C1 C6 126.12(14) . .
C5 C1 Fe1 71.90(8) . .
C6 C1 Fe1 128.43(10) . .
C1 C2 C16 127.28(14) . .
C1 C2 Fe1 69.96(8) . .
C3 C2 C1 107.72(14) . .
C3 C2 C16 124.58(14) . .
C3 C2 Fe1 68.95(8) . .
C16 C2 Fe1 132.21(11) . .
C2 C3 C4 108.21(13) . .
C2 C3 C26 126.13(15) . .
C2 C3 Fe1 70.98(8) . .
C4 C3 C26 125.38(14) . .
C4 C3 Fe1 70.56(8) . .
C26 C3 Fe1 128.96(10) . .
C3 C4 C36 124.62(13) . .
C3 C4 Fe1 69.10(8) . .
C5 C4 C3 107.80(13) . .
C5 C4 C36 126.49(14) . .
C5 C4 Fe1 72.05(8) . .
C36 C4 Fe1 133.57(11) . .
C1 C5 C4 108.13(13) . .
C1 C5 C46 127.5(2) . .
C1 C5 C46B 123.9(4) . .
C1 C5 Fe1 68.81(8) . .
C4 C5 C46 124.3(3) . .
C4 C5 C46B 126.7(4) . .
C4 C5 Fe1 68.33(8) . .
C46 C5 Fe1 126.9(2) . .
C46B C5 Fe1 138.5(3) . .
C7 C6 C1 122.48(14) . .
C8 C6 C1 119.51(14) . .
C8 C6 C7 117.93(14) . .
C6 C7 H7 119.8 . .
C9 C7 C6 120.49(16) . .
C9 C7 H7 119.8 . .
C6 C8 H8 119.5 . .
C10 C8 C6 121.05(15) . .
C10 C8 H8 119.5 . .
C7 C9 H9 119.2 . .
C7 C9 C11 121.62(16) . .
C11 C9 H9 119.2 . .
C8 C10 H10 119.3 . .
C11 C10 C8 121.36(15) . .
C11 C10 H10 119.3 . .
C9 C11 C12 121.30(16) . .
C10 C11 C9 117.54(15) . .
C10 C11 C12 121.15(16) . .
C11 C12 H12A 108.7 . .
C11 C12 H12B 108.7 . .
H12A C12 H12B 107.6 . .
C13 C12 C11 114.42(15) . .
C13 C12 H12A 108.7 . .
C13 C12 H12B 108.7 . .
C12 C13 H13A 108.8 . .
C12 C13 H13B 108.8 . .
C12 C13 C14 113.86(17) . .
H13A C13 H13B 107.7 . .
C14 C13 H13A 108.8 . .
C14 C13 H13B 108.8 . .
C13 C14 H14A 108.9 . .
C13 C14 H14B 108.9 . .
H14A C14 H14B 107.7 . .
C15 C14 C13 113.56(19) . .
C15 C14 H14A 108.9 . .
C15 C14 H14B 108.9 . .
C14 C15 H15A 109.5 . .
C14 C15 H15B 109.5 . .
C14 C15 H15C 109.5 . .
H15A C15 H15B 109.5 . .
H15A C15 H15C 109.5 . .
H15B C15 H15C 109.5 . .
C17 C16 C2 123.84(14) . .
C17 C16 C18 117.88(15) . .
C18 C16 C2 118.26(15) . .
C16 C17 H17 119.8 . .
C19 C17 C16 120.47(16) . .
C19 C17 H17 119.8 . .
C16 C18 H18 119.5 . .
C20 C18 C16 121.04(16) . .
C20 C18 H18 119.5 . .
C17 C19 H19 119.1 . .
C17 C19 C21 121.90(17) . .
C21 C19 H19 119.1 . .
C18 C20 H20 119.4 . .
C18 C20 C21 121.28(17) . .
C21 C20 H20 119.4 . .
C19 C21 C22 121.07(18) . .
C20 C21 C19 117.40(16) . .
C20 C21 C22 121.53(18) . .
C21 C22 H22A 108.6 . .
C21 C22 H22B 108.6 . .
C21 C22 C23 114.75(16) . .
H22A C22 H22B 107.6 . .
C23 C22 H22A 108.6 . .
C23 C22 H22B 108.6 . .
C22 C23 H23A 108.3 . .
C22 C23 H23B 108.3 . .
H23A C23 H23B 107.4 . .
C24 C23 C22 115.85(19) . .
C24 C23 H23A 108.3 . .
C24 C23 H23B 108.3 . .
C23 C24 H24A 109.0 . .
C23 C24 H24B 109.0 . .
C23 C24 C25 113.0(2) . .
H24A C24 H24B 107.8 . .
C25 C24 H24A 109.0 . .
C25 C24 H24B 109.0 . .
C24 C25 H25A 109.5 . .
C24 C25 H25B 109.5 . .
C24 C25 H25C 109.5 . .
H25A C25 H25B 109.5 . .
H25A C25 H25C 109.5 . .
H25B C25 H25C 109.5 . .
C27 C26 C3 123.08(14) . .
C28 C26 C3 118.96(14) . .
C28 C26 C27 117.84(14) . .
C26 C27 H27 119.6 . .
C29 C27 C26 120.81(16) . .
C29 C27 H27 119.6 . .
C26 C28 H28 119.5 . .
C30 C28 C26 120.91(16) . .
C30 C28 H28 119.5 . .
C27 C29 H29 119.3 . .
C27 C29 C31 121.44(16) . .
C31 C29 H29 119.3 . .
C28 C30 H30 119.2 . .
C28 C30 C31 121.61(16) . .
C31 C30 H30 119.2 . .
C29 C31 C32 122.15(16) . .
C30 C31 C29 117.39(15) . .
C30 C31 C32 120.44(16) . .
C31 C32 H32A 108.9 . .
C31 C32 H32B 108.9 . .
C31 C32 C33 113.15(15) . .
H32A C32 H32B 107.8 . .
C33 C32 H32A 108.9 . .
C33 C32 H32B 108.9 . .
C32 C33 H33A 108.8 . .
C32 C33 H33B 108.8 . .
C32 C33 C34 113.91(17) . .
H33A C33 H33B 107.7 . .
C34 C33 H33A 108.8 . .
C34 C33 H33B 108.8 . .
C33 C34 H34A 108.8 . .
C33 C34 H34B 108.8 . .
H34A C34 H34B 107.7 . .
C35 C34 C33 113.8(2) . .
C35 C34 H34A 108.8 . .
C35 C34 H34B 108.8 . .
C34 C35 H35A 109.5 . .
C34 C35 H35B 109.5 . .
C34 C35 H35C 109.5 . .
H35A C35 H35B 109.5 . .
H35A C35 H35C 109.5 . .
H35B C35 H35C 109.5 . .
C37 C36 C4 118.81(14) . .
C38 C36 C4 123.21(14) . .
C38 C36 C37 117.83(15) . .
C36 C37 H37 119.4 . .
C39 C37 C36 121.10(15) . .
C39 C37 H37 119.4 . .
C36 C38 H38 119.6 . .
C40 C38 C36 120.74(15) . .
C40 C38 H38 119.6 . .
C37 C39 H39 119.4 . .
C37 C39 C41 121.25(15) . .
C41 C39 H39 119.4 . .
C38 C40 H40 119.2 . .
C38 C40 C41 121.65(15) . .
C41 C40 H40 119.2 . .
C39 C41 C42 121.25(15) . .
C40 C41 C39 117.41(15) . .
C40 C41 C42 121.33(15) . .
C41 C42 H42A 108.9 . .
C41 C42 H42B 108.9 . .
C41 C42 C43 113.21(14) . .
H42A C42 H42B 107.7 . .
C43 C42 H42A 108.9 . .
C43 C42 H42B 108.9 . .
C42 C43 H43A 109.1 . .
C42 C43 H43B 109.1 . .
H43A C43 H43B 107.8 . .
C44 C43 C42 112.67(15) . .
C44 C43 H43A 109.1 . .
C44 C43 H43B 109.1 . .
C43 C44 H44A 108.9 . .
C43 C44 H44B 108.9 . .
H44A C44 H44B 107.8 . .
C45 C44 C43 113.16(17) . .
C45 C44 H44A 108.9 . .
C45 C44 H44B 108.9 . .
C44 C45 H45A 109.5 . .
C44 C45 H45B 109.5 . .
C44 C45 H45C 109.5 . .
H45A C45 H45B 109.5 . .
H45A C45 H45C 109.5 . .
H45B C45 H45C 109.5 . .
C47 C46 C5 122.3(4) . .
C47 C46 C48 117.0(5) . .
C48 C46 C5 120.8(5) . .
C46 C47 H47 119.3 . .
C49 C47 C46 121.3(4) . .
C49 C47 H47 119.3 . .
C46 C48 H48 118.7 . .
C50 C48 C46 122.6(5) . .
C50 C48 H48 118.7 . .
C47 C49 H49 119.1 . .
C47 C49 C51 121.7(3) . .
C51 C49 H49 119.1 . .
C48 C50 H50 120.0 . .
C48 C50 C51 119.9(5) . .
C51 C50 H50 120.0 . .
C49 C51 C52 123.1(4) . .
C50 C51 C49 117.2(3) . .
C50 C51 C52 119.4(4) . .
C51 C52 H52A 109.4 . .
C51 C52 H52B 109.4 . .
C51 C52 C53 111.1(3) . .
H52A C52 H52B 108.0 . .
C53 C52 H52A 109.4 . .
C53 C52 H52B 109.4 . .
C52 C53 H53A 108.5 . .
C52 C53 H53B 108.5 . .
C52 C53 C54 115.0(3) . .
H53A C53 H53B 107.5 . .
C54 C53 H53A 108.5 . .
C54 C53 H53B 108.5 . .
C53 C54 H54A 108.9 . .
C53 C54 H54B 108.9 . .
H54A C54 H54B 107.8 . .
C55 C54 C53 113.2(4) . .
C55 C54 H54A 108.9 . .
C55 C54 H54B 108.9 . .
C54 C55 H55A 109.5 . .
C54 C55 H55B 109.5 . .
C54 C55 H55C 109.5 . .
H55A C55 H55B 109.5 . .
H55A C55 H55C 109.5 . .
H55B C55 H55C 109.5 . .
C47B C46B C5 119.6(7) . .
C48B C46B C5 121.5(9) . .
C48B C46B C47B 118.8(9) . .
C46B C47B H47B 119.4 . .
C49B C47B C46B 121.1(6) . .
C49B C47B H47B 119.4 . .
C46B C48B H48B 122.0 . .
C46B C48B C50B 116.1(11) . .
C50B C48B H48B 122.0 . .
C47B C49B H49B 119.9 . .
C51B C49B C47B 120.1(6) . .
C51B C49B H49B 119.9 . .
C48B C50B H50B 117.8 . .
C51B C50B C48B 124.3(9) . .
C51B C50B H50B 117.8 . .
C49B C51B C50B 118.9(6) . .
C49B C51B C52B 119.3(6) . .
C50B C51B C52B 121.6(6) . .
C51B C52B H52C 109.9 . .
C51B C52B H52D 109.9 . .
H52C C52B H52D 108.3 . .
C53B C52B C51B 108.9(7) . .
C53B C52B H52C 109.9 . .
C53B C52B H52D 109.9 . .
C52B C53B H53C 108.3 . .
C52B C53B H53D 108.3 . .
H53C C53B H53D 107.4 . .
C54B C53B C52B 115.9(8) . .
C54B C53B H53C 108.3 . .
C54B C53B H53D 108.3 . .
C53B C54B H54C 109.3 . .
C53B C54B H54D 109.3 . .
C53B C54B C55B 111.6(9) . .
H54C C54B H54D 108.0 . .
C55B C54B H54C 109.3 . .
C55B C54B H54D 109.3 . .
C54B C55B H55D 109.5 . .
C54B C55B H55E 109.5 . .
C54B C55B H55F 109.5 . .
H55D C55B H55E 109.5 . .
H55D C55B H55F 109.5 . .
H55E C55B H55F 109.5 . .
P1 P1 P2 113.84(8) 2_666 .
P1 P1 P4 120.06(9) 2_666 .
P1 P1 Fe1 79.87(7) 2_666 .
P1 P1 Fe1 67.09(6) 2_666 2_666
P2 P1 Fe1 65.79(4) . .
P2 P1 Fe1 127.41(5) . 2_666
P4 P1 P2 96.03(6) . .
P4 P1 Fe1 66.50(5) . .
P4 P1 Fe1 130.58(5) . 2_666
Fe1 P1 Fe1 146.97(4) . 2_666
P1 P2 P3 84.65(5) . .
P1 P2 Fe1 57.83(4) . .
P3 P2 Fe1 63.29(4) . .
P2 P3 P4 94.60(6) . .
P2 P3 Fe1 62.18(4) . .
P4 P3 Fe1 62.67(5) . .
P1 P4 P3 84.70(7) . .
P1 P4 Fe1 57.61(5) . .
P3 P4 Fe1 62.90(5) . .
O2 C57 Fe1 178.2(4) . .
O1 C56 Fe1 176.6(4) . .
C1 Fe1 C5 39.29(6) . .
C1 Fe1 P1 136.20(5) . .
C1 Fe1 P1 113.09(5) . 2_666
C1 Fe1 P2 99.71(5) . .
C1 Fe1 P3 119.08(5) . .
C1 Fe1 P4 167.36(5) . .
C2 Fe1 C1 40.19(6) . .
C2 Fe1 C5 66.39(6) . .
C2 Fe1 P1 165.87(5) . .
C2 Fe1 P1 152.40(5) . 2_666
C2 Fe1 P2 109.50(5) . .
C2 Fe1 P3 92.34(5) . .
C2 Fe1 P4 127.17(5) . .
C3 Fe1 C1 67.53(6) . .
C3 Fe1 C2 40.07(6) . .
C3 Fe1 C4 40.35(6) . .
C3 Fe1 C5 66.81(6) . .
C3 Fe1 P1 137.53(5) . 2_666
C3 Fe1 P1 152.57(5) . .
C3 Fe1 P2 145.27(5) . .
C3 Fe1 P3 102.01(5) . .
C3 Fe1 P4 102.05(5) . .
C4 Fe1 C1 67.12(6) . .
C4 Fe1 C2 67.27(6) . .
C4 Fe1 C5 39.63(6) . .
C4 Fe1 P1 126.24(5) . .
C4 Fe1 P1 98.64(5) . 2_666
C4 Fe1 P2 163.64(5) . .
C4 Fe1 P3 139.74(5) . .
C4 Fe1 P4 110.07(5) . .
C5 Fe1 P1 87.48(5) . 2_666
C5 Fe1 P1 120.18(5) . .
C5 Fe1 P2 124.02(5) . .
C5 Fe1 P3 157.53(5) . .
C5 Fe1 P4 144.70(5) . .
P1 Fe1 P1 33.03(4) . 2_666
P1 Fe1 P2 77.09(3) 2_666 .
P1 Fe1 P2 56.38(3) . .
P1 Fe1 P3 79.03(3) . .
P1 Fe1 P3 112.00(3) 2_666 .
P1 Fe1 P4 79.36(4) 2_666 .
P1 Fe1 P4 55.89(4) . .
P2 Fe1 P3 54.53(3) . .
P2 Fe1 P4 84.89(4) . .
P4 Fe1 P3 54.43(4) . .
C57 Fe1 C1 160.71(15) . .
C57 Fe1 C2 121.31(15) . .
C57 Fe1 C3 94.07(15) . .
C57 Fe1 C4 103.02(15) . .
C57 Fe1 C5 139.65(15) . .
C56 Fe1 C1 93.88(14) . .
C56 Fe1 C2 98.18(15) . .
C56 Fe1 C3 133.15(16) . .
C56 Fe1 C4 160.99(14) . .
C56 Fe1 C5 124.35(14) . .
C56 Fe1 C57 95.0(2) . .

loop_
_geom_bond_atom_site_label_1
_geom_bond_atom_site_label_2
_geom_bond_distance
_geom_bond_site_symmetry_2
C1 C2 1.449(2) .
C1 C5 1.433(2) .
C1 C6 1.490(2) .
C1 Fe1 2.1096(14) .
C2 C3 1.435(2) .
C2 C16 1.486(2) .
C2 Fe1 2.1082(15) .
C3 C4 1.442(2) .
C3 C26 1.487(2) .
C3 Fe1 2.0812(15) .
C4 C5 1.442(2) .
C4 C36 1.484(2) .
C4 Fe1 2.1008(15) .
C5 C46 1.482(5) .
C5 C46B 1.498(8) .
C5 Fe1 2.1506(15) .
C6 C7 1.396(2) .
C6 C8 1.388(2) .
C7 H7 0.9300 .
C7 C9 1.387(2) .
C8 H8 0.9300 .
C8 C10 1.387(2) .
C9 H9 0.9300 .
C9 C11 1.389(3) .
C10 H10 0.9300 .
C10 C11 1.385(3) .
C11 C12 1.517(2) .
C12 H12A 0.9700 .
C12 H12B 0.9700 .
C12 C13 1.505(3) .
C13 H13A 0.9700 .
C13 H13B 0.9700 .
C13 C14 1.530(3) .
C14 H14A 0.9700 .
C14 H14B 0.9700 .
C14 C15 1.493(3) .
C15 H15A 0.9600 .
C15 H15B 0.9600 .
C15 H15C 0.9600 .
C16 C17 1.392(2) .
C16 C18 1.396(2) .
C17 H17 0.9300 .
C17 C19 1.383(2) .
C18 H18 0.9300 .
C18 C20 1.383(2) .
C19 H19 0.9300 .
C19 C21 1.391(3) .
C20 H20 0.9300 .
C20 C21 1.389(3) .
C21 C22 1.510(3) .
C22 H22A 0.9700 .
C22 H22B 0.9700 .
C22 C23 1.534(3) .
C23 H23A 0.9700 .
C23 H23B 0.9700 .
C23 C24 1.500(3) .
C24 H24A 0.9700 .
C24 H24B 0.9700 .
C24 C25 1.507(3) .
C25 H25A 0.9600 .
C25 H25B 0.9600 .
C25 H25C 0.9600 .
C26 C27 1.395(2) .
C26 C28 1.393(2) .
C27 H27 0.9300 .
C27 C29 1.385(2) .
C28 H28 0.9300 .
C28 C30 1.383(2) .
C29 H29 0.9300 .
C29 C31 1.394(3) .
C30 H30 0.9300 .
C30 C31 1.388(3) .
C31 C32 1.506(2) .
C32 H32A 0.9700 .
C32 H32B 0.9700 .
C32 C33 1.517(3) .
C33 H33A 0.9700 .
C33 H33B 0.9700 .
C33 C34 1.524(3) .
C34 H34A 0.9700 .
C34 H34B 0.9700 .
C34 C35 1.504(4) .
C35 H35A 0.9600 .
C35 H35B 0.9600 .
C35 H35C 0.9600 .
C36 C37 1.398(2) .
C36 C38 1.390(2) .
C37 H37 0.9300 .
C37 C39 1.381(2) .
C38 H38 0.9300 .
C38 C40 1.385(2) .
C39 H39 0.9300 .
C39 C41 1.394(2) .
C40 H40 0.9300 .
C40 C41 1.392(2) .
C41 C42 1.507(2) .
C42 H42A 0.9700 .
C42 H42B 0.9700 .
C42 C43 1.529(2) .
C43 H43A 0.9700 .
C43 H43B 0.9700 .
C43 C44 1.523(2) .
C44 H44A 0.9700 .
C44 H44B 0.9700 .
C44 C45 1.518(3) .
C45 H45A 0.9600 .
C45 H45B 0.9600 .
C45 H45C 0.9600 .
C46 C47 1.390(6) .
C46 C48 1.392(13) .
C47 H47 0.9300 .
C47 C49 1.374(5) .
C48 H48 0.9300 .
C48 C50 1.391(12) .
C49 H49 0.9300 .
C49 C51 1.413(6) .
C50 H50 0.9300 .
C50 C51 1.396(7) .
C51 C52 1.500(5) .
C52 H52A 0.9700 .
C52 H52B 0.9700 .
C52 C53 1.522(5) .
C53 H53A 0.9700 .
C53 H53B 0.9700 .
C53 C54 1.539(5) .
C54 H54A 0.9700 .
C54 H54B 0.9700 .
C54 C55 1.513(5) .
C55 H55A 0.9600 .
C55 H55B 0.9600 .
C55 H55C 0.9600 .
C46B C47B 1.407(11) .
C46B C48B 1.39(2) .
C47B H47B 0.9300 .
C47B C49B 1.369(8) .
C48B H48B 0.9300 .
C48B C50B 1.40(2) .
C49B H49B 0.9300 .
C49B C51B 1.343(9) .
C50B H50B 0.9300 .
C50B C51B 1.349(12) .
C51B C52B 1.519(9) .
C52B H52C 0.9700 .
C52B H52D 0.9700 .
C52B C53B 1.487(12) .
C53B H53C 0.9700 .
C53B H53D 0.9700 .
C53B C54B 1.464(13) .
C54B H54C 0.9700 .
C54B H54D 0.9700 .
C54B C55B 1.522(16) .
C55B H55D 0.9600 .
C55B H55E 0.9600 .
C55B H55F 0.9600 .
P1 P1 1.2875(16) 2_666
P1 P2 2.1401(14) .
P1 P4 2.1332(17) .
P1 Fe1 2.1756(8) .
P1 Fe1 2.3251(8) 2_666
P2 P3 2.1586(15) .
P2 Fe1 2.3441(15) .
P3 P4 2.1635(16) .
P3 Fe1 2.3677(9) .
P4 Fe1 2.3627(17) .
C57 O2 1.167(6) .
C57 Fe1 1.767(6) .
C56 O1 1.165(5) .
C56 Fe1 1.753(5) .
